data_7713168
loop_
_publ_author_name
'Josa, Dana'
'Aguil\`a, David'
'Fontava, Pere'
'Soto-Cerrato, Vanessa'
'Herrera-Ram\'irez, Piedad'
'Rafols, Laia'
'Grabulosa, Arnald'
'Gamez, Patrick'

_publ_section_title
;
 Cytotoxicity of osmium(II) and cycloosmated half-sandwich complexes from
 1-pyrenyl-containing phosphane ligands
;
_journal_name_full 'Dalton Transactions'
_journal_paper_doi 10.1039/D3DT00743J
_journal_year 2023
_chemical_formula_moiety '2(C40 H38 O P Ru S), 2(F6 P), 2(CH2Cl2)'
_chemical_formula_sum 'C82 H80 Cl4 F12 O2 P4 Ru2 S2'
_chemical_formula_weight 1857.47
_space_group_crystal_system monoclinic
_space_group_IT_number 14
_space_group_name_Hall '-P 2ybc'
_space_group_name_H-M_alt 'P 1 21/c 1'
_atom_sites_solution_hydrogens geom
_atom_sites_solution_primary dual
_audit_creation_date 2023-01-13
_audit_creation_method
;
Olex2 1.5
(compiled 2022.04.07 svn.rca3783a0 for OlexSys, GUI svn.r6498)
;
_audit_update_record
;
2023-01-23 deposited with the CCDC.	2023-05-26 downloaded from the CCDC.
;
_cell_angle_alpha 90
_cell_angle_beta 102.729(3)
_cell_angle_gamma 90
_cell_formula_units_Z 4
_cell_length_a 28.070(4)
_cell_length_b 15.561(2)
_cell_length_c 19.320(3)
_cell_measurement_reflns_used 8167
_cell_measurement_temperature 100(2)
_cell_measurement_theta_max 23.75
_cell_measurement_theta_min 2.29
_cell_volume 8232(2)
_computing_molecular_graphics 'Olex2 1.5 (Dolomanov et al., 2009)'
_computing_publication_material 'Olex2 1.5 (Dolomanov et al., 2009)'
_computing_structure_refinement 'SHELXL 2018/3 (Sheldrick, 2015)'
_computing_structure_solution 'SHELXT 2018/2 (Sheldrick, 2018)'
_diffrn_ambient_temperature 100(2)
_diffrn_measured_fraction_theta_full 0.998
_diffrn_measured_fraction_theta_max 0.998
_diffrn_measurement_device_type 'MD2M - Maatel + Dectris PILATUS 6M'
_diffrn_measurement_method '\w scans'
_diffrn_radiation_type synchrotron
_diffrn_radiation_wavelength 0.72931
_diffrn_reflns_av_R_equivalents 0.1448
_diffrn_reflns_av_unetI/netI 0.1345
_diffrn_reflns_Laue_measured_fraction_full 0.998
_diffrn_reflns_Laue_measured_fraction_max 0.998
_diffrn_reflns_limit_h_max 30
_diffrn_reflns_limit_h_min -30
_diffrn_reflns_limit_k_max 17
_diffrn_reflns_limit_k_min -17
_diffrn_reflns_limit_l_max 21
_diffrn_reflns_limit_l_min -21
_diffrn_reflns_number 62684
_diffrn_reflns_point_group_measured_fraction_full 0.998
_diffrn_reflns_point_group_measured_fraction_max 0.998
_diffrn_reflns_theta_full 23.622
_diffrn_reflns_theta_max 23.622
_diffrn_reflns_theta_min 0.763
_diffrn_source 'ALBA XALOC beamline'
_diffrn_standards_number 0
_exptl_absorpt_coefficient_mu 0.601
_exptl_absorpt_correction_T_max 0.7453
_exptl_absorpt_correction_T_min 0.5228
_exptl_absorpt_correction_type multi-scan
_exptl_absorpt_process_details
;
SADABS-2016/2 (Bruker,2016/2) was used for absorption correction.
wR2(int) was 0.1602 before and 0.1002 after correction.
The Ratio of minimum to maximum transmission is 0.7015.
The \l/2 correction factor is Not present.
;
_exptl_crystal_colour yellow
_exptl_crystal_colour_primary yellow
_exptl_crystal_density_diffrn 1.499
_exptl_crystal_description block
_exptl_crystal_F_000 3440
_exptl_crystal_size_max 0.25
_exptl_crystal_size_mid 0.2
_exptl_crystal_size_min 0.2
_refine_diff_density_max 3.382
_refine_diff_density_min -0.870
_refine_diff_density_rms 0.205
_refine_ls_extinction_coef 0.0044(5)
_refine_ls_extinction_expression Fc^*^=kFc[1+0.001xFc^2^\l^3^/sin(2\q)]^-1/4^
_refine_ls_extinction_method 'SHELXL-2018/3 (Sheldrick 2018)'
_refine_ls_goodness_of_fit_ref 1.041
_refine_ls_hydrogen_treatment constr
_refine_ls_matrix_type full
_refine_ls_number_parameters 998
_refine_ls_number_reflns 11422
_refine_ls_number_restraints 117
_refine_ls_restrained_S_all 1.042
_refine_ls_R_factor_all 0.1306
_refine_ls_R_factor_gt 0.1179
_refine_ls_shift/su_max 0.001
_refine_ls_shift/su_mean 0.000
_refine_ls_structure_factor_coef Fsqd
_refine_ls_weighting_details 'w=1/[\s^2^(Fo^2^)+(0.1579P)^2^+87.9289P] where P=(Fo^2^+2Fc^2^)/3'
_refine_ls_weighting_scheme calc
_refine_ls_wR_factor_gt 0.2948
_refine_ls_wR_factor_ref 0.3069
_reflns_Friedel_coverage 0.000
_reflns_number_gt 9237
_reflns_number_total 11422
_reflns_threshold_expression 'I > 2\s(I)'
_cod_data_source_file d3dt00743j2.cif
_cod_data_source_block djh7_alba_apex_0m
_cod_original_formula_sum 'C82 H80 F12 O2 P4 Ru2 S2 Cl4'
_cod_database_code 7713168
_shelx_shelxl_version_number 2018/3
_shelx_space_group_comment
;
The symmetry employed for this shelxl refinement is uniquely defined
by the following loop, which should always be used as a source of
symmetry information in preference to the above space-group names.
They are only intended as comments.
;
_shelx_estimated_absorpt_t_max 0.889
_shelx_estimated_absorpt_t_min 0.864
_olex2_refinement_description
;
1. Fixed Uiso
 At 1.2 times of:
  All C(H) groups
 At 1.5 times of:
  All C(H,H,H) groups
2. Rigid bond restraints
 F1A, F1B, F2A, F2B, F3A, F3B, F4A, F4B
 with sigma for 1-2 distances of 0.003 and sigma for 1-3 distances of 0.003
 F5A, F5B, F6A, F6B, F7A, F7B, F8A, F8B
 with sigma for 1-2 distances of 0.003 and sigma for 1-3 distances of 0.003
 C54, C55, C56
 with sigma for 1-2 distances of 0.003 and sigma for 1-3 distances of 0.003
3. Uiso/Uaniso restraints and constraints
F1A \\sim F1B \\sim F2A \\sim F2B \\sim F3A \\sim F3B \\sim F4A \\sim F4B:
within 2A with sigma of 0.012 and sigma for terminal atoms of 0.024 within 2A
F5A \\sim F5B \\sim F6A \\sim F6B \\sim F7A \\sim F7B \\sim F8A \\sim F8B:
within 2A with sigma of 0.012 and sigma for terminal atoms of 0.024 within 2A
C54 \\sim C55 \\sim C56: within 2A with sigma of 0.012 and sigma for terminal
atoms of 0.024 within 2A
Uanis(P4) \\sim Ueq: with sigma of 0.01 and sigma for terminal atoms of 0.02
Uanis(F12) = Uanis(F11)
4. Others
 Sof(F1B)=Sof(F2B)=Sof(F3B)=Sof(F4B)=1-FVAR(1)
 Sof(F1A)=Sof(F2A)=Sof(F3A)=Sof(F4A)=FVAR(1)
 Sof(F5B)=Sof(F6B)=Sof(F7B)=Sof(F8B)=1-FVAR(2)
 Sof(F5A)=Sof(F6A)=Sof(F7A)=Sof(F8A)=FVAR(2)
5.a Ternary CH refined with riding coordinates:
 C8(H8), C48(H48)
5.b Aromatic/amide H refined with riding coordinates:
 C46(H46), C32(H32), C7(H7), C12(H12), C52(H52), C4(H4), C3(H3), C6(H6),
 C35(H35), C78(H78), C37(H37), C47(H47), C18(H18), C38(H38), C31(H31), C28(H28),
  C19(H19), C77(H77), C36(H36), C74(H74), C26(H26), C61(H61), C62(H62),
 C34(H34), C21(H21), C30(H30), C76(H76), C44(H44), C68(H68), C72(H72), C75(H75),
  C43(H43), C29(H29), C22(H22), C24(H24), C25(H25), C54(H54), C69(H69),
 C65(H65), C71(H71), C66(H66), C70(H70), C56(H56), C55(H55)
5.c Idealised Me refined as rotating group:
 C9(H9A,H9B,H9C), C41(H41A,H41B,H41C), C79(H79A,H79B,H79C), C40(H40A,H40B,
 H40C), C49(H49A,H49B,H49C), C39(H39A,H39B,H39C), C80(H80A,H80B,H80C), C10(H10A,
 H10B,H10C), C1(H1A,H1B,H1C), C50(H50A,H50B,H50C)
;
_smtbx_masks_special_details
;
A solvent mask was calculated and 302 electrons were 
found in a volume of 1480 A^3^ in 2 voids per unit cell. 
This is consistent with the presence of 
2[CH2Cl2] per Formula Unit 
which account for 336 electrons 
per unit cell.
;
_smtbx_masks_void_probe_radius 1.2
_smtbx_masks_void_truncation_radius 1.2
_olex2_submission_special_instructions 'No special instructions were received'

loop_
_space_group_symop_operation_xyz
'x, y, z'
'-x, y+1/2, -z+1/2'
'-x, -y, -z'
'x, -y-1/2, z-1/2'

loop_
_atom_site_label
_atom_site_type_symbol
_atom_site_fract_x
_atom_site_fract_y
_atom_site_fract_z
_atom_site_U_iso_or_equiv
_atom_site_adp_type
_atom_site_occupancy
_atom_site_site_symmetry_order
_atom_site_calc_flag
_atom_site_refinement_flags_posn
_atom_site_refinement_flags_adp
_atom_site_refinement_flags_occupancy
_atom_site_disorder_assembly
_atom_site_disorder_group
Ru1 Ru 0.60722(3) 0.74267(5) 0.29220(4) 0.0301(3) Uani 1 1 d . . . . .
Ru2 Ru 0.79560(3) 0.34265(5) 0.57324(4) 0.0339(3) Uani 1 1 d . . . . .
S1 S 0.66070(10) 0.67757(17) 0.38466(14) 0.0371(7) Uani 1 1 d . . . . .
P1 P 0.57433(11) 0.61283(17) 0.24625(14) 0.0332(7) Uani 1 1 d . . . . .
S2 S 0.74631(10) 0.45856(18) 0.53867(14) 0.0358(6) Uani 1 1 d . . . . .
P2 P 0.83074(11) 0.36139(19) 0.47734(15) 0.0373(7) Uani 1 1 d . . . . .
P3 P 0.59598(11) 0.26090(18) 0.62803(17) 0.0392(7) Uani 1 1 d . . . . .
P4 P 0.25527(13) 0.5286(2) 0.15595(16) 0.0482(8) Uani 1 1 d . U . . .
F10 F 0.6418(3) 0.1952(4) 0.6395(4) 0.0535(17) Uani 1 1 d . . . . .
O2 O 0.7655(3) 0.5269(5) 0.5009(4) 0.0436(18) Uani 1 1 d . . . . .
F9 F 0.5505(3) 0.3251(4) 0.6191(5) 0.065(2) Uani 1 1 d . . . . .
O1 O 0.6404(3) 0.6482(5) 0.4459(4) 0.052(2) Uani 1 1 d . . . . .
F12 F 0.2252(4) 0.5504(7) 0.0789(4) 0.094(2) Uani 1 1 d . . . . .
C17 C 0.6108(5) 0.5826(6) 0.1842(6) 0.040(3) Uani 1 1 d . . . . .
C46 C 0.7826(4) 0.2873(7) 0.6753(5) 0.032(2) Uani 1 1 d . . . . .
H46 H 0.779991 0.318557 0.716519 0.039 Uiso 1 1 calc R U . . .
C5 C 0.5853(4) 0.8611(6) 0.2205(6) 0.032(2) Uani 1 1 d . . . . .
C32 C 0.4721(4) 0.6003(7) 0.2266(6) 0.038(3) Uani 1 1 d . . . . .
H32 H 0.478083 0.590899 0.276325 0.046 Uiso 1 1 calc R U . . .
C11 C 0.6592(4) 0.7133(6) 0.2330(5) 0.033(2) Uani 1 1 d . . . . .
C7 C 0.5337(4) 0.8003(7) 0.2968(6) 0.036(2) Uani 1 1 d . . . . .
H7 H 0.504661 0.770744 0.300201 0.043 Uiso 1 1 calc R U . . .
C9 C 0.5849(5) 0.9791(7) 0.1365(7) 0.061(4) Uani 1 1 d . . . . .
H9A H 0.553331 0.991413 0.148169 0.092 Uiso 1 1 calc R U . . .
H9B H 0.582998 0.991977 0.086298 0.092 Uiso 1 1 calc R U . . .
H9C H 0.610258 1.014720 0.165969 0.092 Uiso 1 1 calc R U . . .
C16 C 0.6512(4) 0.6386(7) 0.1855(6) 0.036(2) Uani 1 1 d . . . . .
C14 C 0.7255(4) 0.6743(7) 0.1429(6) 0.041(3) Uani 1 1 d . . . . .
C15 C 0.6825(5) 0.6209(7) 0.1388(6) 0.041(3) Uani 1 1 d . . . . .
C12 C 0.6994(4) 0.7609(6) 0.2340(6) 0.037(3) Uani 1 1 d . . . . .
H12 H 0.705824 0.808386 0.265585 0.045 Uiso 1 1 calc R U . . .
C52 C 0.8496(4) 0.4732(7) 0.6818(6) 0.042(3) Uani 1 1 d . . . . .
H52 H 0.828876 0.451119 0.710278 0.051 Uiso 1 1 calc R U . . .
C4 C 0.6189(4) 0.8878(6) 0.2848(6) 0.037(3) Uani 1 1 d . . . . .
H4 H 0.647829 0.917568 0.281457 0.045 Uiso 1 1 calc R U . . .
C64 C 0.9111(4) 0.5393(8) 0.5979(7) 0.048(3) Uani 1 1 d . . . . .
C3 C 0.6099(4) 0.8712(7) 0.3515(5) 0.035(2) Uani 1 1 d . . . . .
H3 H 0.632912 0.888815 0.392830 0.042 Uiso 1 1 calc R U . . .
C6 C 0.5435(4) 0.8163(6) 0.2281(6) 0.038(3) Uani 1 1 d . . . . .
H6 H 0.521254 0.795963 0.186947 0.045 Uiso 1 1 calc R U . . .
C35 C 0.5558(5) 0.4706(9) 0.4167(7) 0.054(3) Uani 1 1 d . . . . .
H35 H 0.544719 0.481731 0.458890 0.065 Uiso 1 1 calc R U . . .
C78 C 0.7957(5) 0.4521(8) 0.3490(6) 0.048(3) Uani 1 1 d . . . . .
H78 H 0.820620 0.492896 0.366482 0.058 Uiso 1 1 calc R U . . .
F11 F 0.2874(4) 0.5081(7) 0.2328(4) 0.094(2) Uani 1 1 d . . . . .
C59 C 0.8765(4) 0.4781(8) 0.5712(6) 0.042(3) Uani 1 1 d . . . . .
C37 C 0.5838(5) 0.3728(8) 0.3402(7) 0.054(3) Uani 1 1 d . . . . .
H37 H 0.591796 0.315775 0.329433 0.065 Uiso 1 1 calc R U . . .
C27 C 0.5115(4) 0.6121(7) 0.1940(6) 0.039(3) Uani 1 1 d . . . . .
C47 C 0.7417(5) 0.2727(8) 0.6245(7) 0.047(3) Uani 1 1 d . . . . .
H47 H 0.711463 0.295063 0.631012 0.057 Uiso 1 1 calc R U . . .
C18 C 0.6021(6) 0.5157(7) 0.1363(6) 0.054(3) Uani 1 1 d . . . . .
H18 H 0.575148 0.478682 0.135829 0.065 Uiso 1 1 calc R U . . .
C53 C 0.8851(5) 0.5377(8) 0.7121(6) 0.050(3) Uani 1 1 d . . . . .
C38 C 0.5873(4) 0.4398(7) 0.2930(6) 0.043(3) Uani 1 1 d . . . . .
H38 H 0.598899 0.428852 0.251202 0.052 Uiso 1 1 calc R U . . .
C51 C 0.8442(4) 0.4421(7) 0.6139(6) 0.034(2) Uani 1 1 d . . . . .
C2 C 0.5658(4) 0.8275(7) 0.3587(6) 0.040(3) Uani 1 1 d . . . . .
C33 C 0.5737(4) 0.5222(7) 0.3081(6) 0.038(3) Uani 1 1 d . . . . .
C8 C 0.5978(4) 0.8817(7) 0.1509(6) 0.041(3) Uani 1 1 d . . . . .
H8 H 0.633962 0.875478 0.157154 0.049 Uiso 1 1 calc R U . . .
C60 C 0.8730(4) 0.4506(8) 0.5013(6) 0.043(3) Uani 1 1 d . . . . .
C13 C 0.7332(5) 0.7428(7) 0.1891(7) 0.042(3) Uani 1 1 d . . . . .
C73 C 0.7906(4) 0.3820(8) 0.3900(6) 0.045(3) Uani 1 1 d . . . . .
C67 C 0.8703(4) 0.2741(8) 0.4634(6) 0.047(3) Uani 1 1 d . . . . .
C41 C 0.6962(5) 0.2026(9) 0.5078(7) 0.054(3) Uani 1 1 d . . . . .
H41A H 0.673072 0.250520 0.503610 0.081 Uiso 1 1 calc R U . . .
H41B H 0.681494 0.150952 0.523254 0.081 Uiso 1 1 calc R U . . .
H41C H 0.704139 0.191924 0.461640 0.081 Uiso 1 1 calc R U . . .
C31 C 0.4239(5) 0.6021(8) 0.1869(6) 0.048(3) Uani 1 1 d . . . . .
H31 H 0.397644 0.594436 0.209993 0.058 Uiso 1 1 calc R U . . .
C42 C 0.7423(5) 0.2249(8) 0.5616(7) 0.055(3) Uani 1 1 d . . . . .
C79 C 0.6869(4) 0.4308(8) 0.4873(6) 0.048(3) Uani 1 1 d . . . . .
H79A H 0.690282 0.397819 0.445511 0.072 Uiso 1 1 calc R U . . .
H79B H 0.668259 0.483389 0.472178 0.072 Uiso 1 1 calc R U . . .
H79C H 0.669592 0.396087 0.516344 0.072 Uiso 1 1 calc R U . . .
C28 C 0.5019(5) 0.6277(8) 0.1213(6) 0.054(3) Uani 1 1 d . . . . .
H28 H 0.528224 0.638999 0.098995 0.065 Uiso 1 1 calc R U . . .
C19 C 0.6321(5) 0.5008(8) 0.0880(6) 0.052(3) Uani 1 1 d . . . . .
H19 H 0.624159 0.455703 0.054323 0.063 Uiso 1 1 calc R U . . .
C20 C 0.6738(5) 0.5519(7) 0.0889(6) 0.046(3) Uani 1 1 d . . . . .
C77 C 0.7652(5) 0.4648(9) 0.2826(7) 0.059(4) Uani 1 1 d . . . . .
H77 H 0.769239 0.513664 0.254930 0.071 Uiso 1 1 calc R U . . .
C36 C 0.5686(5) 0.3897(9) 0.4026(7) 0.059(4) Uani 1 1 d . . . . .
H36 H 0.567132 0.344568 0.435212 0.071 Uiso 1 1 calc R U . . .
C74 C 0.7538(4) 0.3205(9) 0.3660(6) 0.051(3) Uani 1 1 d . . . . .
H74 H 0.750261 0.272371 0.394753 0.061 Uiso 1 1 calc R U . . .
C26 C 0.7770(5) 0.7929(8) 0.1960(7) 0.054(3) Uani 1 1 d . . . . .
H26 H 0.784516 0.837933 0.229844 0.065 Uiso 1 1 calc R U . . .
C40 C 0.7110(5) 0.7477(9) 0.4213(7) 0.055(3) Uani 1 1 d . . . . .
H40A H 0.727861 0.764204 0.383938 0.083 Uiso 1 1 calc R U . . .
H40B H 0.733890 0.717707 0.459254 0.083 Uiso 1 1 calc R U . . .
H40C H 0.698680 0.799275 0.440574 0.083 Uiso 1 1 calc R U . . .
C45 C 0.8288(5) 0.2578(7) 0.6690(6) 0.043(3) Uani 1 1 d . . . . .
C49 C 0.8790(6) 0.1872(9) 0.7752(7) 0.069(4) Uani 1 1 d . . . . .
H49A H 0.846656 0.169238 0.780910 0.103 Uiso 1 1 calc R U . . .
H49B H 0.899956 0.199125 0.821971 0.103 Uiso 1 1 calc R U . . .
H49C H 0.893613 0.141169 0.752108 0.103 Uiso 1 1 calc R U . . .
C61 C 0.9052(5) 0.4798(8) 0.4608(7) 0.052(3) Uani 1 1 d . . . . .
H61 H 0.904163 0.456199 0.415189 0.063 Uiso 1 1 calc R U . . .
C62 C 0.9380(5) 0.5423(9) 0.4871(7) 0.059(4) Uani 1 1 d . . . . .
H62 H 0.958732 0.563837 0.458377 0.071 Uiso 1 1 calc R U . . .
C34 C 0.5586(4) 0.5383(8) 0.3699(6) 0.045(3) Uani 1 1 d . . . . .
H34 H 0.550082 0.595026 0.380824 0.054 Uiso 1 1 calc R U . . .
C48 C 0.8742(5) 0.2696(9) 0.7289(8) 0.059(4) Uani 1 1 d . . . . .
H48 H 0.867988 0.319050 0.758816 0.071 Uiso 1 1 calc R U . . .
C21 C 0.7050(6) 0.5367(8) 0.0424(7) 0.066(4) Uani 1 1 d . . . . .
H21 H 0.697237 0.493789 0.006684 0.079 Uiso 1 1 calc R U . . .
C30 C 0.4146(6) 0.6148(9) 0.1151(7) 0.065(4) Uani 1 1 d . . . . .
H30 H 0.381908 0.615574 0.088016 0.077 Uiso 1 1 calc R U . . .
C23 C 0.7589(6) 0.6562(8) 0.0974(8) 0.058(4) Uani 1 1 d . . . . .
C76 C 0.7285(5) 0.4047(11) 0.2571(7) 0.065(4) Uani 1 1 d . . . . .
H76 H 0.707554 0.413029 0.211786 0.077 Uiso 1 1 calc R U . . .
C44 C 0.8305(5) 0.2161(8) 0.6053(7) 0.050(3) Uani 1 1 d . . . . .
H44 H 0.861448 0.198986 0.597648 0.060 Uiso 1 1 calc R U . . .
C39 C 0.6938(5) 0.5899(8) 0.3598(6) 0.047(3) Uani 1 1 d . . . . .
H39A H 0.670944 0.544428 0.338884 0.071 Uiso 1 1 calc R U . . .
H39B H 0.716524 0.567510 0.401879 0.071 Uiso 1 1 calc R U . . .
H39C H 0.712098 0.609290 0.325035 0.071 Uiso 1 1 calc R U . . .
C68 C 0.8558(6) 0.2050(9) 0.4188(8) 0.063(4) Uani 1 1 d . . . . .
H68 H 0.823250 0.203956 0.391429 0.076 Uiso 1 1 calc R U . . .
C80 C 0.7265(5) 0.5075(8) 0.6122(6) 0.053(3) Uani 1 1 d . . . . .
H80A H 0.703987 0.468656 0.628924 0.080 Uiso 1 1 calc R U . . .
H80B H 0.709888 0.561804 0.596720 0.080 Uiso 1 1 calc R U . . .
H80C H 0.754946 0.518553 0.650768 0.080 Uiso 1 1 calc R U . . .
C58 C 0.9154(5) 0.5712(10) 0.6715(7) 0.063(4) Uani 1 1 d . . . . .
C63 C 0.9420(5) 0.5764(9) 0.5566(8) 0.060(4) Uani 1 1 d . . . . .
C72 C 0.9188(5) 0.2720(8) 0.5058(8) 0.054(3) Uani 1 1 d . . . . .
H72 H 0.929780 0.316814 0.538864 0.065 Uiso 1 1 calc R U . . .
C75 C 0.7219(6) 0.3314(10) 0.2979(7) 0.065(4) Uani 1 1 d . . . . .
H75 H 0.696922 0.290758 0.280344 0.078 Uiso 1 1 calc R U . . .
C43 C 0.7888(5) 0.1985(7) 0.5522(7) 0.050(3) Uani 1 1 d . . . . .
H43 H 0.791728 0.169161 0.510187 0.060 Uiso 1 1 calc R U . . .
C29 C 0.4548(6) 0.6271(11) 0.0813(7) 0.070(4) Uani 1 1 d . . . . .
H29 H 0.448862 0.634686 0.031319 0.084 Uiso 1 1 calc R U . . .
C22 C 0.7476(7) 0.5857(9) 0.0495(8) 0.071(4) Uani 1 1 d . . . . .
H22 H 0.770060 0.571237 0.021003 0.085 Uiso 1 1 calc R U . . .
C10 C 0.5735(6) 0.8249(8) 0.0884(7) 0.062(4) Uani 1 1 d . . . . .
H10A H 0.582574 0.764742 0.099246 0.092 Uiso 1 1 calc R U . . .
H10B H 0.584423 0.842563 0.045752 0.092 Uiso 1 1 calc R U . . .
H10C H 0.537943 0.830883 0.080206 0.092 Uiso 1 1 calc R U . . .
C24 C 0.7997(6) 0.7086(10) 0.1024(9) 0.070(4) Uani 1 1 d . . . . .
H24 H 0.821561 0.699158 0.071923 0.084 Uiso 1 1 calc R U . . .
C1 C 0.5563(5) 0.8146(8) 0.4320(7) 0.054(3) Uani 1 1 d . . . . .
H1A H 0.533101 0.767404 0.430974 0.081 Uiso 1 1 calc R U . . .
H1B H 0.542731 0.867483 0.447365 0.081 Uiso 1 1 calc R U . . .
H1C H 0.587084 0.800667 0.465301 0.081 Uiso 1 1 calc R U . . .
C50 C 0.9214(5) 0.2874(12) 0.7051(9) 0.076(5) Uani 1 1 d . . . . .
H50A H 0.928292 0.239679 0.675665 0.115 Uiso 1 1 calc R U . . .
H50B H 0.948344 0.293205 0.746852 0.115 Uiso 1 1 calc R U . . .
H50C H 0.918097 0.340742 0.677522 0.115 Uiso 1 1 calc R U . . .
C25 C 0.8082(5) 0.7728(10) 0.1506(10) 0.074(5) Uani 1 1 d . . . . .
H25 H 0.836972 0.806248 0.153968 0.089 Uiso 1 1 calc R U . . .
C54 C 0.8878(6) 0.5691(12) 0.7819(9) 0.085(4) Uani 1 1 d . U . . .
H54 H 0.866648 0.547854 0.810185 0.102 Uiso 1 1 calc R U . . .
C57 C 0.9512(5) 0.6343(12) 0.6987(10) 0.081(5) Uani 1 1 d . . . . .
C69 C 0.8865(7) 0.1367(9) 0.4119(9) 0.074(4) Uani 1 1 d . . . . .
H69 H 0.875394 0.090340 0.380473 0.089 Uiso 1 1 calc R U . . .
C65 C 0.9772(6) 0.6370(11) 0.5865(10) 0.080(5) Uani 1 1 d . . . . .
H65 H 0.999642 0.656706 0.559743 0.096 Uiso 1 1 calc R U . . .
C71 C 0.9496(6) 0.2052(11) 0.4992(10) 0.082(5) Uani 1 1 d . . . . .
H71 H 0.982102 0.204824 0.526886 0.099 Uiso 1 1 calc R U . . .
C66 C 0.9800(6) 0.6678(13) 0.6517(12) 0.097(6) Uani 1 1 d . . . . .
H66 H 1.001917 0.713821 0.667765 0.117 Uiso 1 1 calc R U . . .
C70 C 0.9335(7) 0.1387(10) 0.4523(10) 0.077(5) Uani 1 1 d . . . . .
H70 H 0.955399 0.093511 0.447816 0.092 Uiso 1 1 calc R U . . .
C56 C 0.9532(7) 0.6636(14) 0.7668(10) 0.103(5) Uani 1 1 d . U . . .
H56 H 0.976508 0.706647 0.785619 0.124 Uiso 1 1 calc R U . . .
C55 C 0.9232(7) 0.6336(14) 0.8083(10) 0.099(4) Uani 1 1 d . U . . .
H55 H 0.925988 0.655781 0.854798 0.119 Uiso 1 1 calc R U . . .
F1A F 0.5606(4) 0.1830(7) 0.5986(8) 0.066(4) Uani 0.720(13) 1 d . U P A 1
F2A F 0.6026(6) 0.2766(12) 0.5518(7) 0.086(4) Uani 0.720(13) 1 d . U P A 1
F3A F 0.6329(4) 0.3329(7) 0.6606(11) 0.084(4) Uani 0.720(13) 1 d . U P A 1
F4A F 0.5897(5) 0.2370(10) 0.7064(6) 0.075(4) Uani 0.720(13) 1 d . U P A 1
F1B F 0.5608(12) 0.191(2) 0.646(2) 0.066(7) Uani 0.280(13) 1 d . U P A 2
F2B F 0.5764(16) 0.231(3) 0.551(2) 0.085(8) Uani 0.280(13) 1 d . U P A 2
F3B F 0.6240(12) 0.334(2) 0.598(3) 0.070(7) Uani 0.280(13) 1 d . U P A 2
F4B F 0.6087(16) 0.291(3) 0.704(2) 0.087(8) Uani 0.280(13) 1 d . U P A 2
F5A F 0.2929(10) 0.4815(18) 0.1205(10) 0.083(6) Uani 0.511(19) 1 d . U P B 1
F6A F 0.2784(11) 0.622(2) 0.1523(16) 0.110(7) Uani 0.511(19) 1 d . U P B 1
F7A F 0.2146(12) 0.5799(16) 0.1865(14) 0.087(6) Uani 0.511(19) 1 d . U P B 1
F8A F 0.2229(13) 0.4444(16) 0.1516(16) 0.122(7) Uani 0.511(19) 1 d . U P B 1
F5B F 0.3069(8) 0.5372(19) 0.1306(11) 0.078(6) Uani 0.489(19) 1 d . U P B 2
F6B F 0.2582(13) 0.6271(18) 0.1772(15) 0.104(7) Uani 0.489(19) 1 d . U P B 2
F7B F 0.2102(12) 0.533(2) 0.1883(17) 0.104(7) Uani 0.489(19) 1 d . U P B 2
F8B F 0.2572(12) 0.4305(13) 0.1408(13) 0.096(6) Uani 0.489(19) 1 d . U P B 2

loop_
_atom_site_aniso_label
_atom_site_aniso_U_11
_atom_site_aniso_U_22
_atom_site_aniso_U_33
_atom_site_aniso_U_23
_atom_site_aniso_U_13
_atom_site_aniso_U_12
Ru1 0.0376(6) 0.0244(5) 0.0299(5) -0.0018(3) 0.0110(4) 0.0000(3)
Ru2 0.0367(6) 0.0343(5) 0.0332(5) -0.0017(4) 0.0131(4) -0.0046(4)
S1 0.0419(16) 0.0352(14) 0.0352(15) 0.0008(11) 0.0105(12) 0.0021(12)
P1 0.0455(17) 0.0263(14) 0.0290(14) 0.0002(11) 0.0105(12) -0.0022(12)
S2 0.0342(15) 0.0398(15) 0.0349(14) -0.0015(12) 0.0110(11) -0.0021(11)
P2 0.0374(16) 0.0426(16) 0.0343(15) -0.0018(12) 0.0132(12) -0.0032(13)
P3 0.0428(17) 0.0315(15) 0.0466(17) -0.0014(13) 0.0166(14) 0.0002(12)
P4 0.064(2) 0.0446(18) 0.0393(17) 0.0035(13) 0.0187(15) 0.0141(15)
F10 0.051(4) 0.039(4) 0.071(5) -0.005(3) 0.016(3) 0.002(3)
O2 0.048(5) 0.041(4) 0.043(4) 0.000(4) 0.012(4) 0.003(4)
F9 0.059(5) 0.039(4) 0.104(6) 0.004(4) 0.030(4) 0.002(3)
O1 0.065(6) 0.053(5) 0.037(4) 0.010(4) 0.008(4) 0.012(4)
F12 0.114(5) 0.121(6) 0.047(3) 0.010(3) 0.019(3) 0.059(5)
C17 0.068(8) 0.020(5) 0.035(6) 0.006(4) 0.020(5) -0.010(5)
C46 0.034(6) 0.034(6) 0.033(5) -0.005(5) 0.015(5) -0.013(5)
C5 0.039(6) 0.022(5) 0.039(6) -0.007(4) 0.018(5) 0.001(4)
C32 0.051(7) 0.031(6) 0.028(5) -0.004(4) 0.000(5) -0.004(5)
C11 0.041(6) 0.028(5) 0.031(5) 0.005(4) 0.012(5) 0.010(5)
C7 0.034(6) 0.035(6) 0.040(6) 0.002(5) 0.011(5) 0.005(5)
C9 0.083(10) 0.034(7) 0.053(8) 0.029(6) -0.016(7) -0.027(6)
C16 0.045(7) 0.028(5) 0.039(6) 0.007(5) 0.014(5) 0.008(5)
C14 0.042(7) 0.037(6) 0.050(7) 0.006(5) 0.021(5) 0.004(5)
C15 0.064(8) 0.031(6) 0.036(6) 0.005(5) 0.030(6) 0.010(5)
C12 0.051(7) 0.025(5) 0.038(6) -0.001(4) 0.014(5) 0.004(5)
C52 0.037(6) 0.046(7) 0.044(7) -0.002(5) 0.010(5) -0.001(5)
C4 0.039(6) 0.021(5) 0.054(7) -0.010(5) 0.016(5) -0.005(4)
C64 0.046(7) 0.046(7) 0.055(7) -0.008(6) 0.019(6) -0.014(6)
C3 0.039(6) 0.033(6) 0.034(6) -0.004(5) 0.011(5) 0.005(5)
C6 0.049(7) 0.025(5) 0.041(6) 0.002(5) 0.017(5) 0.004(5)
C35 0.055(8) 0.064(9) 0.043(7) 0.018(6) 0.009(6) -0.017(7)
C78 0.052(7) 0.055(7) 0.042(7) 0.003(6) 0.019(6) 0.013(6)
F11 0.114(5) 0.121(6) 0.047(3) 0.010(3) 0.019(3) 0.059(5)
C59 0.036(6) 0.054(7) 0.040(6) -0.006(5) 0.018(5) 0.003(5)
C37 0.059(8) 0.036(7) 0.063(8) 0.014(6) 0.006(7) -0.009(6)
C27 0.056(7) 0.025(5) 0.033(6) -0.004(4) 0.002(5) -0.005(5)
C47 0.055(8) 0.044(7) 0.052(7) 0.003(6) 0.031(6) -0.004(6)
C18 0.092(10) 0.033(6) 0.038(6) -0.007(5) 0.016(7) -0.006(6)
C53 0.047(7) 0.049(7) 0.050(7) -0.017(6) 0.001(6) -0.005(6)
C38 0.048(7) 0.039(7) 0.040(6) 0.006(5) 0.003(5) -0.008(5)
C51 0.036(6) 0.031(5) 0.038(6) 0.010(5) 0.013(5) 0.008(5)
C2 0.045(7) 0.038(6) 0.041(6) 0.000(5) 0.017(5) 0.018(5)
C33 0.038(6) 0.031(6) 0.047(6) 0.010(5) 0.014(5) -0.004(5)
C8 0.044(7) 0.038(6) 0.043(6) 0.007(5) 0.013(5) 0.014(5)
C60 0.036(6) 0.045(7) 0.048(7) -0.001(5) 0.011(5) 0.001(5)
C13 0.051(7) 0.029(6) 0.053(7) 0.007(5) 0.022(6) 0.013(5)
C73 0.055(7) 0.057(7) 0.026(6) -0.008(5) 0.019(5) 0.003(6)
C67 0.045(7) 0.048(7) 0.048(7) 0.003(6) 0.012(6) -0.007(6)
C41 0.055(8) 0.052(8) 0.062(8) -0.018(6) 0.027(6) -0.023(6)
C31 0.056(8) 0.042(7) 0.040(7) -0.001(5) 0.000(6) -0.006(6)
C42 0.074(9) 0.040(7) 0.061(8) -0.006(6) 0.037(7) -0.014(6)
C79 0.043(7) 0.056(8) 0.044(7) -0.003(6) 0.008(5) -0.013(6)
C28 0.075(9) 0.053(8) 0.029(6) -0.002(5) 0.003(6) -0.027(7)
C19 0.091(10) 0.034(6) 0.039(6) -0.002(5) 0.029(7) 0.006(6)
C20 0.073(9) 0.025(6) 0.045(7) -0.003(5) 0.025(6) -0.008(6)
C77 0.079(10) 0.054(8) 0.046(7) -0.002(6) 0.016(7) 0.016(7)
C36 0.051(8) 0.063(9) 0.059(8) 0.019(7) 0.006(6) -0.022(7)
C74 0.043(7) 0.068(8) 0.043(7) -0.009(6) 0.008(6) -0.004(6)
C26 0.068(9) 0.045(7) 0.055(8) 0.002(6) 0.026(7) -0.011(6)
C40 0.043(7) 0.071(9) 0.048(7) 0.000(6) 0.002(6) -0.004(6)
C45 0.051(7) 0.038(6) 0.041(7) 0.007(5) 0.009(5) 0.002(5)
C49 0.089(11) 0.065(9) 0.054(8) 0.028(7) 0.022(8) 0.017(8)
C61 0.060(8) 0.047(7) 0.058(8) 0.002(6) 0.032(6) -0.007(6)
C62 0.058(8) 0.059(8) 0.072(9) -0.003(7) 0.039(7) -0.023(7)
C34 0.053(7) 0.054(7) 0.029(6) 0.003(5) 0.009(5) -0.009(6)
C48 0.062(9) 0.062(8) 0.060(8) 0.024(7) 0.025(7) 0.016(7)
C21 0.112(13) 0.034(7) 0.055(8) -0.005(6) 0.024(8) 0.010(8)
C30 0.070(9) 0.058(8) 0.050(8) 0.009(7) -0.022(7) -0.015(7)
C23 0.076(10) 0.040(7) 0.067(9) 0.003(6) 0.039(8) 0.005(6)
C76 0.059(9) 0.091(11) 0.040(7) -0.011(7) 0.005(6) 0.006(8)
C44 0.055(8) 0.040(7) 0.063(8) 0.008(6) 0.028(7) 0.005(6)
C39 0.052(7) 0.043(7) 0.045(7) 0.005(5) 0.006(6) 0.010(6)
C68 0.074(10) 0.052(8) 0.065(9) -0.006(7) 0.020(7) 0.002(7)
C80 0.063(8) 0.053(8) 0.048(7) -0.014(6) 0.020(6) 0.011(6)
C58 0.056(8) 0.073(9) 0.061(8) -0.020(7) 0.017(7) -0.026(7)
C63 0.052(8) 0.058(8) 0.076(9) -0.012(7) 0.029(7) -0.024(7)
C72 0.047(8) 0.047(7) 0.073(9) 0.006(6) 0.026(7) 0.002(6)
C75 0.062(9) 0.076(10) 0.054(8) -0.014(7) 0.009(7) 0.003(7)
C43 0.063(8) 0.032(6) 0.063(8) 0.003(6) 0.031(7) -0.013(6)
C29 0.077(11) 0.097(12) 0.031(7) 0.010(7) -0.001(7) -0.009(9)
C22 0.114(13) 0.049(8) 0.066(9) -0.006(7) 0.057(9) 0.005(8)
C10 0.108(12) 0.034(7) 0.048(7) 0.008(6) 0.028(8) 0.008(7)
C24 0.082(11) 0.065(9) 0.080(10) 0.001(8) 0.055(9) 0.005(8)
C1 0.073(9) 0.046(7) 0.054(8) -0.006(6) 0.039(7) -0.008(6)
C50 0.043(8) 0.097(12) 0.085(11) 0.039(10) 0.005(7) 0.007(8)
C25 0.048(8) 0.060(9) 0.125(14) -0.006(9) 0.045(9) -0.005(7)
C54 0.073(8) 0.116(11) 0.071(8) -0.047(8) 0.022(7) -0.033(7)
C57 0.043(8) 0.100(12) 0.101(13) -0.034(10) 0.020(8) -0.022(8)
C69 0.086(12) 0.045(8) 0.097(12) -0.012(8) 0.034(10) 0.001(8)
C65 0.062(10) 0.073(10) 0.114(14) -0.020(10) 0.040(10) -0.037(8)
C71 0.070(11) 0.066(10) 0.116(14) 0.019(10) 0.030(10) 0.029(9)
C66 0.054(10) 0.101(14) 0.145(18) -0.042(13) 0.037(11) -0.048(9)
C70 0.087(13) 0.056(9) 0.097(12) 0.016(9) 0.041(10) 0.015(8)
C56 0.080(10) 0.135(12) 0.094(10) -0.057(9) 0.017(7) -0.053(8)
C55 0.090(9) 0.126(10) 0.081(8) -0.054(8) 0.020(6) -0.042(7)
F1A 0.060(6) 0.044(6) 0.086(9) -0.024(7) 0.000(7) 0.003(5)
F2A 0.088(10) 0.116(12) 0.065(7) 0.037(8) 0.040(7) 0.031(9)
F3A 0.052(7) 0.039(6) 0.157(13) -0.025(8) 0.014(8) -0.006(5)
F4A 0.088(9) 0.088(9) 0.058(7) 0.014(7) 0.039(6) 0.020(7)
F1B 0.057(12) 0.054(13) 0.093(15) 0.013(14) 0.029(13) -0.013(11)
F2B 0.089(16) 0.079(16) 0.079(14) 0.001(14) 0.002(14) 0.016(14)
F3B 0.049(12) 0.056(13) 0.123(16) 0.024(14) 0.054(13) -0.001(10)
F4B 0.097(16) 0.075(16) 0.093(15) -0.018(14) 0.028(14) 0.012(14)
F5A 0.098(14) 0.099(14) 0.057(9) -0.007(11) 0.024(9) 0.055(11)
F6A 0.118(16) 0.099(12) 0.115(15) 0.012(12) 0.033(12) -0.036(12)
F7A 0.126(14) 0.073(13) 0.070(10) -0.004(12) 0.041(10) 0.031(13)
F8A 0.146(17) 0.070(11) 0.153(15) 0.011(11) 0.037(14) -0.021(13)
F5B 0.068(11) 0.106(14) 0.066(10) 0.024(11) 0.028(8) 0.006(11)
F6B 0.139(18) 0.075(11) 0.100(14) -0.017(11) 0.029(13) 0.008(13)
F7B 0.119(13) 0.121(17) 0.092(12) 0.010(15) 0.068(10) 0.003(16)
F8B 0.130(16) 0.051(10) 0.099(12) -0.008(9) 0.010(13) 0.028(11)

loop_
_atom_type_symbol
_atom_type_description
_atom_type_scat_dispersion_real
_atom_type_scat_dispersion_imag
_atom_type_scat_source
C C 0.0024 0.0017 'International Tables Vol C Tables 4.2.6.8 and 6.1.1.4'
H H 0.0000 0.0000 'International Tables Vol C Tables 4.2.6.8 and 6.1.1.4'
F F 0.0147 0.0109 'International Tables Vol C Tables 4.2.6.8 and 6.1.1.4'
O O 0.0086 0.0064 'International Tables Vol C Tables 4.2.6.8 and 6.1.1.4'
P P 0.0952 0.0997 'International Tables Vol C Tables 4.2.6.8 and 6.1.1.4'
Ru Ru -1.3330 0.8773 'International Tables Vol C Tables 4.2.6.8 and 6.1.1.4'
S S 0.1163 0.1306 'International Tables Vol C Tables 4.2.6.8 and 6.1.1.4'

loop_
_geom_angle_atom_site_label_1
_geom_angle_atom_site_label_2
_geom_angle_atom_site_label_3
_geom_angle
_geom_angle_site_symmetry_1
_geom_angle_site_symmetry_3
_geom_angle_publ_flag
S1 Ru1 P1 92.88(10) . . ?
S1 Ru1 C5 149.4(3) . . ?
S1 Ru1 C2 98.1(3) . . ?
P1 Ru1 C2 120.1(3) . . ?
C5 Ru1 P1 115.8(3) . . ?
C5 Ru1 C2 77.2(4) . . ?
C11 Ru1 S1 85.1(3) . . ?
C11 Ru1 P1 82.3(3) . . ?
C11 Ru1 C5 88.4(4) . . ?
C11 Ru1 C7 149.0(4) . . ?
C11 Ru1 C4 93.2(4) . . ?
C11 Ru1 C3 120.9(4) . . ?
C11 Ru1 C6 112.0(4) . . ?
C11 Ru1 C2 156.9(4) . . ?
C7 Ru1 S1 126.0(3) . . ?
C7 Ru1 P1 94.1(3) . . ?
C7 Ru1 C5 65.4(4) . . ?
C7 Ru1 C4 75.9(4) . . ?
C7 Ru1 C3 64.3(4) . . ?
C7 Ru1 C2 35.3(4) . . ?
C4 Ru1 S1 113.9(3) . . ?
C4 Ru1 P1 152.5(3) . . ?
C4 Ru1 C5 36.7(4) . . ?
C4 Ru1 C3 35.3(4) . . ?
C4 Ru1 C2 64.5(4) . . ?
C3 Ru1 S1 93.0(3) . . ?
C3 Ru1 P1 156.5(3) . . ?
C3 Ru1 C5 65.1(4) . . ?
C3 Ru1 C2 36.4(4) . . ?
C6 Ru1 S1 162.8(3) . . ?
C6 Ru1 P1 91.8(3) . . ?
C6 Ru1 C5 35.7(4) . . ?
C6 Ru1 C7 37.0(4) . . ?
C6 Ru1 C4 64.6(4) . . ?
C6 Ru1 C3 76.5(4) . . ?
C6 Ru1 C2 65.3(4) . . ?
S2 Ru2 P2 90.23(10) . . ?
S2 Ru2 C42 104.9(4) . . ?
S2 Ru2 C45 143.3(3) . . ?
P2 Ru2 C42 113.6(3) . . ?
C46 Ru2 S2 110.7(3) . . ?
C46 Ru2 P2 159.0(3) . . ?
C46 Ru2 C47 34.9(4) . . ?
C46 Ru2 C42 64.0(4) . . ?
C46 Ru2 C45 35.9(4) . . ?
C46 Ru2 C43 75.9(4) . . ?
C47 Ru2 S2 95.0(3) . . ?
C47 Ru2 P2 149.4(3) . . ?
C47 Ru2 C42 36.1(4) . . ?
C47 Ru2 C45 64.0(5) . . ?
C47 Ru2 C43 64.4(4) . . ?
C51 Ru2 S2 80.1(3) . . ?
C51 Ru2 P2 81.3(3) . . ?
C51 Ru2 C46 99.9(4) . . ?
C51 Ru2 C47 129.3(4) . . ?
C51 Ru2 C42 163.9(4) . . ?
C51 Ru2 C45 90.5(4) . . ?
C51 Ru2 C44 109.8(4) . . ?
C51 Ru2 C43 144.5(4) . . ?
C45 Ru2 P2 123.5(3) . . ?
C45 Ru2 C42 76.4(5) . . ?
C44 Ru2 S2 169.2(3) . . ?
C44 Ru2 P2 95.5(3) . . ?
C44 Ru2 C46 64.2(4) . . ?
C44 Ru2 C47 75.5(5) . . ?
C44 Ru2 C42 64.4(5) . . ?
C44 Ru2 C45 36.1(4) . . ?
C44 Ru2 C43 36.3(5) . . ?
C43 Ru2 S2 134.8(4) . . ?
C43 Ru2 P2 90.8(3) . . ?
C43 Ru2 C42 35.7(5) . . ?
C43 Ru2 C45 65.3(5) . . ?
O1 S1 Ru1 116.9(4) . . ?
O1 S1 C40 106.1(6) . . ?
O1 S1 C39 107.0(5) . . ?
C40 S1 Ru1 111.1(5) . . ?
C39 S1 Ru1 114.8(4) . . ?
C39 S1 C40 99.2(6) . . ?
C17 P1 Ru1 104.3(3) . . ?
C17 P1 C27 104.5(5) . . ?
C17 P1 C33 108.5(5) . . ?
C27 P1 Ru1 118.1(3) . . ?
C27 P1 C33 102.0(5) . . ?
C33 P1 Ru1 118.5(4) . . ?
O2 S2 Ru2 117.1(3) . . ?
O2 S2 C79 107.4(5) . . ?
O2 S2 C80 107.3(6) . . ?
C79 S2 Ru2 113.7(4) . . ?
C79 S2 C80 97.3(6) . . ?
C80 S2 Ru2 112.0(4) . . ?
C60 P2 Ru2 105.3(4) . . ?
C60 P2 C73 109.5(6) . . ?
C73 P2 Ru2 118.5(4) . . ?
C67 P2 Ru2 114.2(4) . . ?
C67 P2 C60 102.9(5) . . ?
C67 P2 C73 105.4(5) . . ?
F9 P3 F10 178.2(5) . . ?
F9 P3 F4A 89.8(6) . . ?
F1A P3 F10 88.9(5) . . ?
F1A P3 F9 91.0(5) . . ?
F1A P3 F4A 88.3(8) . . ?
F2A P3 F10 88.4(6) . . ?
F2A P3 F9 93.4(6) . . ?
F2A P3 F1A 88.7(10) . . ?
F2A P3 F3A 93.6(10) . . ?
F2A P3 F4A 175.7(9) . . ?
F3A P3 F10 87.8(5) . . ?
F3A P3 F9 92.1(5) . . ?
F3A P3 F1A 176.0(8) . . ?
F3A P3 F4A 89.2(9) . . ?
F4A P3 F10 88.4(5) . . ?
F1B P3 F10 93.0(12) . . ?
F1B P3 F9 86.0(13) . . ?
F1B P3 F3B 170(2) . . ?
F2B P3 F10 92.5(14) . . ?
F2B P3 F9 88.9(14) . . ?
F2B P3 F1B 84(2) . . ?
F2B P3 F3B 88(2) . . ?
F3B P3 F10 93.6(11) . . ?
F3B P3 F9 87.7(11) . . ?
F4B P3 F10 93.1(14) . . ?
F4B P3 F9 85.5(14) . . ?
F4B P3 F1B 92(2) . . ?
F4B P3 F2B 173(2) . . ?
F4B P3 F3B 96(3) . . ?
F12 P4 F11 177.8(7) . . ?
F12 P4 F6A 84.3(12) . . ?
F12 P4 F7A 88.0(10) . . ?
F12 P4 F8A 86.9(12) . . ?
F12 P4 F5B 91.4(8) . . ?
F12 P4 F6B 91.3(11) . . ?
F11 P4 F6A 94.1(12) . . ?
F11 P4 F7A 93.4(10) . . ?
F11 P4 F5B 86.5(8) . . ?
F5A P4 F12 87.7(8) . . ?
F5A P4 F11 91.0(8) . . ?
F5A P4 F6A 95.0(16) . . ?
F5A P4 F7A 175.6(12) . . ?
F5A P4 F8A 91.4(15) . . ?
F6A P4 F7A 83.9(15) . . ?
F8A P4 F11 94.8(12) . . ?
F8A P4 F6A 169.0(16) . . ?
F8A P4 F7A 89.1(16) . . ?
F6B P4 F11 88.1(11) . . ?
F6B P4 F5B 90.0(15) . . ?
F7B P4 F12 93.2(14) . . ?
F7B P4 F11 88.7(13) . . ?
F7B P4 F5B 170.3(16) . . ?
F7B P4 F6B 81.4(15) . . ?
F7B P4 F8B 100.8(17) . . ?
F8B P4 F12 93.9(9) . . ?
F8B P4 F11 86.7(9) . . ?
F8B P4 F5B 87.4(14) . . ?
F8B P4 F6B 174.3(15) . . ?
C16 C17 P1 113.2(8) . . ?
C18 C17 P1 127.0(10) . . ?
C18 C17 C16 119.7(11) . . ?
Ru2 C46 H46 126.5 . . ?
C47 C46 Ru2 72.9(6) . . ?
C47 C46 H46 118.9 . . ?
C47 C46 C45 122.3(10) . . ?
C45 C46 Ru2 73.7(6) . . ?
C45 C46 H46 118.9 . . ?
C4 C5 Ru1 71.1(6) . . ?
C4 C5 C8 118.2(9) . . ?
C6 C5 Ru1 70.0(6) . . ?
C6 C5 C4 117.2(10) . . ?
C6 C5 C8 124.6(10) . . ?
C8 C5 Ru1 128.8(7) . . ?
C27 C32 H32 119.5 . . ?
C31 C32 H32 119.5 . . ?
C31 C32 C27 121.0(10) . . ?
C16 C11 Ru1 119.1(8) . . ?
C12 C11 Ru1 123.7(8) . . ?
C12 C11 C16 117.2(9) . . ?
Ru1 C7 H7 127.7 . . ?
C6 C7 Ru1 70.7(6) . . ?
C6 C7 H7 119.3 . . ?
C2 C7 Ru1 74.4(6) . . ?
C2 C7 H7 119.3 . . ?
C2 C7 C6 121.4(10) . . ?
H9A C9 H9B 109.5 . . ?
H9A C9 H9C 109.5 . . ?
H9B C9 H9C 109.5 . . ?
C8 C9 H9A 109.5 . . ?
C8 C9 H9B 109.5 . . ?
C8 C9 H9C 109.5 . . ?
C17 C16 C11 120.4(10) . . ?
C15 C16 C17 118.2(10) . . ?
C15 C16 C11 121.4(10) . . ?
C13 C14 C15 119.2(10) . . ?
C13 C14 C23 121.0(11) . . ?
C23 C14 C15 119.8(11) . . ?
C16 C15 C14 118.6(10) . . ?
C16 C15 C20 122.5(11) . . ?
C20 C15 C14 118.9(10) . . ?
C11 C12 H12 118.6 . . ?
C11 C12 C13 122.8(10) . . ?
C13 C12 H12 118.6 . . ?
C53 C52 H52 118.2 . . ?
C51 C52 H52 118.2 . . ?
C51 C52 C53 123.6(11) . . ?
Ru1 C4 H4 128.3 . . ?
C5 C4 Ru1 72.2(6) . . ?
C5 C4 H4 119.2 . . ?
C3 C4 Ru1 72.6(6) . . ?
C3 C4 C5 121.7(10) . . ?
C3 C4 H4 119.2 . . ?
C59 C64 C58 119.5(11) . . ?
C59 C64 C63 122.5(11) . . ?
C63 C64 C58 117.9(11) . . ?
Ru1 C3 H3 127.6 . . ?
C4 C3 Ru1 72.1(6) . . ?
C4 C3 H3 119.7 . . ?
C4 C3 C2 120.7(10) . . ?
C2 C3 Ru1 72.7(6) . . ?
C2 C3 H3 119.7 . . ?
Ru1 C6 H6 126.0 . . ?
C5 C6 Ru1 74.3(7) . . ?
C5 C6 C7 121.2(10) . . ?
C5 C6 H6 119.4 . . ?
C7 C6 Ru1 72.2(6) . . ?
C7 C6 H6 119.4 . . ?
C36 C35 H35 119.5 . . ?
C36 C35 C34 121.0(13) . . ?
C34 C35 H35 119.5 . . ?
C73 C78 H78 119.2 . . ?
C73 C78 C77 121.6(13) . . ?
C77 C78 H78 119.2 . . ?
C64 C59 C51 121.7(10) . . ?
C64 C59 C60 117.9(10) . . ?
C60 C59 C51 120.4(10) . . ?
C38 C37 H37 119.9 . . ?
C36 C37 H37 119.9 . . ?
C36 C37 C38 120.2(13) . . ?
C32 C27 P1 120.9(8) . . ?
C28 C27 P1 120.4(10) . . ?
C28 C27 C32 118.6(11) . . ?
Ru2 C47 H47 125.8 . . ?
C46 C47 Ru2 72.2(6) . . ?
C46 C47 H47 118.8 . . ?
C46 C47 C42 122.4(12) . . ?
C42 C47 Ru2 75.1(7) . . ?
C42 C47 H47 118.8 . . ?
C17 C18 H18 119.1 . . ?
C17 C18 C19 121.8(13) . . ?
C19 C18 H18 119.1 . . ?
C58 C53 C52 119.2(11) . . ?
C58 C53 C54 120.0(12) . . ?
C54 C53 C52 120.8(13) . . ?
C37 C38 H38 120.4 . . ?
C33 C38 C37 119.2(11) . . ?
C33 C38 H38 120.4 . . ?
C52 C51 Ru2 122.9(8) . . ?
C52 C51 C59 116.7(10) . . ?
C59 C51 Ru2 120.2(8) . . ?
C7 C2 Ru1 70.3(6) . . ?
C7 C2 C3 117.8(10) . . ?
C7 C2 C1 123.3(11) . . ?
C3 C2 Ru1 70.8(6) . . ?
C3 C2 C1 118.9(10) . . ?
C1 C2 Ru1 131.0(8) . . ?
C38 C33 P1 121.8(9) . . ?
C34 C33 P1 118.0(9) . . ?
C34 C33 C38 120.2(10) . . ?
C5 C8 C9 106.0(9) . . ?
C5 C8 H8 107.7 . . ?
C5 C8 C10 115.6(10) . . ?
C9 C8 H8 107.7 . . ?
C10 C8 C9 111.9(9) . . ?
C10 C8 H8 107.7 . . ?
C59 C60 P2 112.5(8) . . ?
C61 C60 P2 125.0(9) . . ?
C61 C60 C59 121.7(11) . . ?
C14 C13 C12 120.7(11) . . ?
C14 C13 C26 119.2(11) . . ?
C26 C13 C12 120.0(11) . . ?
C78 C73 P2 123.2(10) . . ?
C78 C73 C74 120.8(11) . . ?
C74 C73 P2 116.0(9) . . ?
C68 C67 P2 124.8(10) . . ?
C68 C67 C72 116.9(12) . . ?
C72 C67 P2 118.1(9) . . ?
H41A C41 H41B 109.5 . . ?
H41A C41 H41C 109.5 . . ?
H41B C41 H41C 109.5 . . ?
C42 C41 H41A 109.5 . . ?
C42 C41 H41B 109.5 . . ?
C42 C41 H41C 109.5 . . ?
C32 C31 H31 119.8 . . ?
C30 C31 C32 120.3(13) . . ?
C30 C31 H31 119.8 . . ?
C47 C42 Ru2 68.8(7) . . ?
C47 C42 C41 122.4(12) . . ?
C41 C42 Ru2 132.6(9) . . ?
C43 C42 Ru2 69.6(7) . . ?
C43 C42 C47 116.4(13) . . ?
C43 C42 C41 121.2(12) . . ?
S2 C79 H79A 109.5 . . ?
S2 C79 H79B 109.5 . . ?
S2 C79 H79C 109.5 . . ?
H79A C79 H79B 109.5 . . ?
H79A C79 H79C 109.5 . . ?
H79B C79 H79C 109.5 . . ?
C27 C28 H28 119.5 . . ?
C29 C28 C27 120.9(13) . . ?
C29 C28 H28 119.5 . . ?
C18 C19 H19 119.5 . . ?
C18 C19 C20 121.0(11) . . ?
C20 C19 H19 119.5 . . ?
C19 C20 C15 116.7(10) . . ?
C21 C20 C15 121.4(12) . . ?
C21 C20 C19 122.0(11) . . ?
C78 C77 H77 120.5 . . ?
C78 C77 C76 119.0(13) . . ?
C76 C77 H77 120.5 . . ?
C35 C36 C37 119.7(12) . . ?
C35 C36 H36 120.1 . . ?
C37 C36 H36 120.1 . . ?
C73 C74 H74 120.5 . . ?
C73 C74 C75 119.1(13) . . ?
C75 C74 H74 120.5 . . ?
C13 C26 H26 121.3 . . ?
C25 C26 C13 117.4(12) . . ?
C25 C26 H26 121.3 . . ?
S1 C40 H40A 109.5 . . ?
S1 C40 H40B 109.5 . . ?
S1 C40 H40C 109.5 . . ?
H40A C40 H40B 109.5 . . ?
H40A C40 H40C 109.5 . . ?
H40B C40 H40C 109.5 . . ?
C46 C45 Ru2 70.3(6) . . ?
C46 C45 C48 121.7(11) . . ?
C48 C45 Ru2 131.4(8) . . ?
C44 C45 Ru2 69.2(7) . . ?
C44 C45 C46 116.0(11) . . ?
C44 C45 C48 122.3(12) . . ?
H49A C49 H49B 109.5 . . ?
H49A C49 H49C 109.5 . . ?
H49B C49 H49C 109.5 . . ?
C48 C49 H49A 109.5 . . ?
C48 C49 H49B 109.5 . . ?
C48 C49 H49C 109.5 . . ?
C60 C61 H61 120.2 . . ?
C62 C61 C60 119.6(12) . . ?
C62 C61 H61 120.2 . . ?
C61 C62 H62 119.1 . . ?
C61 C62 C63 121.7(11) . . ?
C63 C62 H62 119.1 . . ?
C35 C34 H34 120.2 . . ?
C33 C34 C35 119.7(12) . . ?
C33 C34 H34 120.2 . . ?
C45 C48 C49 106.8(12) . . ?
C45 C48 H48 107.9 . . ?
C49 C48 H48 107.9 . . ?
C50 C48 C45 115.4(12) . . ?
C50 C48 C49 110.6(12) . . ?
C50 C48 H48 107.9 . . ?
C20 C21 H21 120.5 . . ?
C22 C21 C20 119.0(12) . . ?
C22 C21 H21 120.5 . . ?
C31 C30 H30 120.5 . . ?
C31 C30 C29 119.1(13) . . ?
C29 C30 H30 120.5 . . ?
C22 C23 C14 117.6(13) . . ?
C24 C23 C14 118.5(12) . . ?
C24 C23 C22 123.9(13) . . ?
C77 C76 H76 119.4 . . ?
C77 C76 C75 121.2(13) . . ?
C75 C76 H76 119.4 . . ?
Ru2 C44 H44 124.5 . . ?
C45 C44 Ru2 74.7(7) . . ?
C45 C44 H44 118.4 . . ?
C45 C44 C43 123.2(12) . . ?
C43 C44 Ru2 74.0(7) . . ?
C43 C44 H44 118.4 . . ?
S1 C39 H39A 109.5 . . ?
S1 C39 H39B 109.5 . . ?
S1 C39 H39C 109.5 . . ?
H39A C39 H39B 109.5 . . ?
H39A C39 H39C 109.5 . . ?
H39B C39 H39C 109.5 . . ?
C67 C68 H68 118.3 . . ?
C67 C68 C69 123.4(15) . . ?
C69 C68 H68 118.3 . . ?
S2 C80 H80A 109.5 . . ?
S2 C80 H80B 109.5 . . ?
S2 C80 H80C 109.5 . . ?
H80A C80 H80B 109.5 . . ?
H80A C80 H80C 109.5 . . ?
H80B C80 H80C 109.5 . . ?
C53 C58 C64 119.2(11) . . ?
C53 C58 C57 121.6(13) . . ?
C57 C58 C64 119.2(13) . . ?
C64 C63 C62 116.4(11) . . ?
C65 C63 C64 120.4(14) . . ?
C65 C63 C62 122.9(13) . . ?
C67 C72 H72 119.9 . . ?
C71 C72 C67 120.3(14) . . ?
C71 C72 H72 119.9 . . ?
C74 C75 H75 120.8 . . ?
C76 C75 C74 118.3(14) . . ?
C76 C75 H75 120.8 . . ?
Ru2 C43 H43 127.3 . . ?
C42 C43 Ru2 74.6(7) . . ?
C42 C43 H43 120.2 . . ?
C44 C43 Ru2 69.8(7) . . ?
C44 C43 C42 119.5(12) . . ?
C44 C43 H43 120.2 . . ?
C28 C29 C30 120.0(12) . . ?
C28 C29 H29 120.0 . . ?
C30 C29 H29 120.0 . . ?
C21 C22 C23 123.0(13) . . ?
C21 C22 H22 118.5 . . ?
C23 C22 H22 118.5 . . ?
C8 C10 H10A 109.5 . . ?
C8 C10 H10B 109.5 . . ?
C8 C10 H10C 109.5 . . ?
H10A C10 H10B 109.5 . . ?
H10A C10 H10C 109.5 . . ?
H10B C10 H10C 109.5 . . ?
C23 C24 H24 120.0 . . ?
C25 C24 C23 119.9(13) . . ?
C25 C24 H24 120.0 . . ?
C2 C1 H1A 109.5 . . ?
C2 C1 H1B 109.5 . . ?
C2 C1 H1C 109.5 . . ?
H1A C1 H1B 109.5 . . ?
H1A C1 H1C 109.5 . . ?
H1B C1 H1C 109.5 . . ?
C48 C50 H50A 109.5 . . ?
C48 C50 H50B 109.5 . . ?
C48 C50 H50C 109.5 . . ?
H50A C50 H50B 109.5 . . ?
H50A C50 H50C 109.5 . . ?
H50B C50 H50C 109.5 . . ?
C26 C25 H25 118.1 . . ?
C24 C25 C26 123.7(14) . . ?
C24 C25 H25 118.1 . . ?
C53 C54 H54 121.0 . . ?
C53 C54 C55 117.9(15) . . ?
C55 C54 H54 121.0 . . ?
C58 C57 C66 117.8(15) . . ?
C56 C57 C58 117.3(15) . . ?
C56 C57 C66 124.7(16) . . ?
C68 C69 H69 121.2 . . ?
C70 C69 C68 117.6(15) . . ?
C70 C69 H69 121.2 . . ?
C63 C65 H65 119.2 . . ?
C66 C65 C63 121.6(14) . . ?
C66 C65 H65 119.2 . . ?
C72 C71 H71 119.9 . . ?
C72 C71 C70 120.3(17) . . ?
C70 C71 H71 119.9 . . ?
C57 C66 H66 118.7 . . ?
C65 C66 C57 122.7(14) . . ?
C65 C66 H66 118.7 . . ?
C69 C70 C71 121.4(15) . . ?
C69 C70 H70 119.3 . . ?
C71 C70 H70 119.3 . . ?
C57 C56 H56 118.5 . . ?
C55 C56 C57 123.0(16) . . ?
C55 C56 H56 118.5 . . ?
C54 C55 H55 119.9 . . ?
C56 C55 C54 120.2(16) . . ?
C56 C55 H55 119.9 . . ?

loop_
_geom_bond_atom_site_label_1
_geom_bond_atom_site_label_2
_geom_bond_distance
_geom_bond_site_symmetry_2
_geom_bond_publ_flag
Ru1 S1 2.300(3) . ?
Ru1 P1 2.315(3) . ?
Ru1 C5 2.306(10) . ?
Ru1 C11 2.092(10) . ?
Ru1 C7 2.271(11) . ?
Ru1 C4 2.292(10) . ?
Ru1 C3 2.299(10) . ?
Ru1 C6 2.251(11) . ?
Ru1 C2 2.324(10) . ?
Ru2 S2 2.282(3) . ?
Ru2 P2 2.301(3) . ?
Ru2 C46 2.254(10) . ?
Ru2 C47 2.263(11) . ?
Ru2 C51 2.097(11) . ?
Ru2 C42 2.345(12) . ?
Ru2 C45 2.297(11) . ?
Ru2 C44 2.226(12) . ?
Ru2 C43 2.280(12) . ?
S1 O1 1.494(9) . ?
S1 C40 1.801(13) . ?
S1 C39 1.775(12) . ?
P1 C17 1.801(11) . ?
P1 C27 1.828(12) . ?
P1 C33 1.851(10) . ?
S2 O2 1.457(8) . ?
S2 C79 1.796(11) . ?
S2 C80 1.803(11) . ?
P2 C60 1.818(12) . ?
P2 C73 1.839(12) . ?
P2 C67 1.812(13) . ?
P3 F10 1.619(7) . ?
P3 F9 1.600(8) . ?
P3 F1A 1.590(11) . ?
P3 F2A 1.543(12) . ?
P3 F3A 1.562(11) . ?
P3 F4A 1.605(12) . ?
P3 F1B 1.56(3) . ?
P3 F2B 1.55(4) . ?
P3 F3B 1.56(3) . ?
P3 F4B 1.51(4) . ?
P4 F12 1.578(9) . ?
P4 F11 1.591(9) . ?
P4 F5A 1.563(18) . ?
P4 F6A 1.60(3) . ?
P4 F7A 1.61(3) . ?
P4 F8A 1.59(2) . ?
P4 F5B 1.63(2) . ?
P4 F6B 1.58(3) . ?
P4 F7B 1.53(3) . ?
P4 F8B 1.56(2) . ?
C17 C16 1.427(16) . ?
C17 C18 1.379(16) . ?
C46 H46 0.9500 . ?
C46 C47 1.356(17) . ?
C46 C45 1.405(16) . ?
C5 C4 1.446(15) . ?
C5 C6 1.399(15) . ?
C5 C8 1.498(15) . ?
C32 H32 0.9500 . ?
C32 C27 1.403(16) . ?
C32 C31 1.398(16) . ?
C11 C16 1.467(15) . ?
C11 C12 1.346(16) . ?
C7 H7 0.9500 . ?
C7 C6 1.437(15) . ?
C7 C2 1.395(16) . ?
C9 H9A 0.9800 . ?
C9 H9B 0.9800 . ?
C9 H9C 0.9800 . ?
C9 C8 1.569(16) . ?
C16 C15 1.419(15) . ?
C14 C15 1.451(17) . ?
C14 C13 1.376(17) . ?
C14 C23 1.448(17) . ?
C15 C20 1.429(16) . ?
C12 H12 0.9500 . ?
C12 C13 1.448(16) . ?
C52 H52 0.9500 . ?
C52 C53 1.444(17) . ?
C52 C51 1.375(16) . ?
C4 H4 0.9500 . ?
C4 C3 1.391(15) . ?
C64 C59 1.376(17) . ?
C64 C58 1.485(18) . ?
C64 C63 1.425(17) . ?
C3 H3 0.9500 . ?
C3 C2 1.445(16) . ?
C6 H6 0.9500 . ?
C35 H35 0.9500 . ?
C35 C36 1.35(2) . ?
C35 C34 1.401(17) . ?
C78 H78 0.9500 . ?
C78 C73 1.373(17) . ?
C78 C77 1.391(18) . ?
C59 C51 1.465(15) . ?
C59 C60 1.399(16) . ?
C37 H37 0.9500 . ?
C37 C38 1.402(16) . ?
C37 C36 1.39(2) . ?
C27 C28 1.391(16) . ?
C47 H47 0.9500 . ?
C47 C42 1.428(18) . ?
C18 H18 0.9500 . ?
C18 C19 1.406(17) . ?
C53 C58 1.381(19) . ?
C53 C54 1.421(19) . ?
C38 H38 0.9500 . ?
C38 C33 1.387(16) . ?
C2 C1 1.511(16) . ?
C33 C34 1.377(16) . ?
C8 H8 1.0000 . ?
C8 C10 1.531(18) . ?
C60 C61 1.395(16) . ?
C13 C26 1.438(18) . ?
C73 C74 1.410(18) . ?
C67 C68 1.383(19) . ?
C67 C72 1.425(18) . ?
C41 H41A 0.9800 . ?
C41 H41B 0.9800 . ?
C41 H41C 0.9800 . ?
C41 C42 1.510(19) . ?
C31 H31 0.9500 . ?
C31 C30 1.369(18) . ?
C42 C43 1.419(19) . ?
C79 H79A 0.9800 . ?
C79 H79B 0.9800 . ?
C79 H79C 0.9800 . ?
C28 H28 0.9500 . ?
C28 C29 1.38(2) . ?
C19 H19 0.9500 . ?
C19 C20 1.413(18) . ?
C20 C21 1.405(19) . ?
C77 H77 0.9500 . ?
C77 C76 1.40(2) . ?
C36 H36 0.9500 . ?
C74 H74 0.9500 . ?
C74 C75 1.430(19) . ?
C26 H26 0.9500 . ?
C26 C25 1.41(2) . ?
C40 H40A 0.9800 . ?
C40 H40B 0.9800 . ?
C40 H40C 0.9800 . ?
C45 C48 1.532(19) . ?
C45 C44 1.403(18) . ?
C49 H49A 0.9800 . ?
C49 H49B 0.9800 . ?
C49 H49C 0.9800 . ?
C49 C48 1.552(18) . ?
C61 H61 0.9500 . ?
C61 C62 1.358(18) . ?
C62 H62 0.9500 . ?
C62 C63 1.426(19) . ?
C34 H34 0.9500 . ?
C48 H48 1.0000 . ?
C48 C50 1.52(2) . ?
C21 H21 0.9500 . ?
C21 C22 1.40(2) . ?
C30 H30 0.9500 . ?
C30 C29 1.44(2) . ?
C23 C22 1.43(2) . ?
C23 C24 1.39(2) . ?
C76 H76 0.9500 . ?
C76 C75 1.42(2) . ?
C44 H44 0.9500 . ?
C44 C43 1.403(19) . ?
C39 H39A 0.9800 . ?
C39 H39B 0.9800 . ?
C39 H39C 0.9800 . ?
C68 H68 0.9500 . ?
C68 C69 1.39(2) . ?
C80 H80A 0.9800 . ?
C80 H80B 0.9800 . ?
C80 H80C 0.9800 . ?
C58 C57 1.42(2) . ?
C63 C65 1.39(2) . ?
C72 H72 0.9500 . ?
C72 C71 1.38(2) . ?
C75 H75 0.9500 . ?
C43 H43 0.9500 . ?
C29 H29 0.9500 . ?
C22 H22 0.9500 . ?
C10 H10A 0.9800 . ?
C10 H10B 0.9800 . ?
C10 H10C 0.9800 . ?
C24 H24 0.9500 . ?
C24 C25 1.35(2) . ?
C1 H1A 0.9800 . ?
C1 H1B 0.9800 . ?
C1 H1C 0.9800 . ?
C50 H50A 0.9800 . ?
C50 H50B 0.9800 . ?
C50 H50C 0.9800 . ?
C25 H25 0.9500 . ?
C54 H54 0.9500 . ?
C54 C55 1.43(2) . ?
C57 C66 1.44(2) . ?
C57 C56 1.38(2) . ?
C69 H69 0.9500 . ?
C69 C70 1.38(2) . ?
C65 H65 0.9500 . ?
C65 C66 1.33(2) . ?
C71 H71 0.9500 . ?
C71 C70 1.38(2) . ?
C66 H66 0.9500 . ?
C70 H70 0.9500 . ?
C56 H56 0.9500 . ?
C56 C55 1.37(3) . ?
C55 H55 0.9500 . ?

loop_
_geom_torsion_atom_site_label_1
_geom_torsion_atom_site_label_2
_geom_torsion_atom_site_label_3
_geom_torsion_atom_site_label_4
_geom_torsion
_geom_torsion_site_symmetry_1
_geom_torsion_site_symmetry_2
_geom_torsion_site_symmetry_3
_geom_torsion_site_symmetry_4
_geom_torsion_publ_flag
Ru1 P1 C17 C16 6.1(9) . . . . ?
Ru1 P1 C17 C18 -171.1(10) . . . . ?
Ru1 P1 C27 C32 -89.1(9) . . . . ?
Ru1 P1 C27 C28 87.6(10) . . . . ?
Ru1 P1 C33 C38 -135.3(9) . . . . ?
Ru1 P1 C33 C34 45.7(10) . . . . ?
Ru1 C5 C4 C3 -55.5(9) . . . . ?
Ru1 C5 C6 C7 57.2(9) . . . . ?
Ru1 C5 C8 C9 -165.8(8) . . . . ?
Ru1 C5 C8 C10 69.6(13) . . . . ?
Ru1 C11 C16 C17 -5.4(13) . . . . ?
Ru1 C11 C16 C15 173.5(8) . . . . ?
Ru1 C11 C12 C13 -175.7(8) . . . . ?
Ru1 C7 C6 C5 -58.2(9) . . . . ?
Ru1 C7 C2 C3 54.3(8) . . . . ?
Ru1 C7 C2 C1 -126.7(11) . . . . ?
Ru1 C4 C3 C2 -56.3(9) . . . . ?
Ru1 C3 C2 C7 -54.0(8) . . . . ?
Ru1 C3 C2 C1 127.0(10) . . . . ?
Ru2 P2 C60 C59 5.5(9) . . . . ?
Ru2 P2 C60 C61 174.7(10) . . . . ?
Ru2 P2 C73 C78 124.9(9) . . . . ?
Ru2 P2 C73 C74 -55.8(10) . . . . ?
Ru2 P2 C67 C68 93.8(12) . . . . ?
Ru2 P2 C67 C72 -80.3(10) . . . . ?
Ru2 C46 C47 C42 58.4(10) . . . . ?
Ru2 C46 C45 C48 127.2(11) . . . . ?
Ru2 C46 C45 C44 -53.5(9) . . . . ?
Ru2 C47 C42 C41 -127.9(12) . . . . ?
Ru2 C47 C42 C43 52.5(10) . . . . ?
Ru2 C42 C43 C44 55.4(10) . . . . ?
Ru2 C45 C48 C49 -176.6(9) . . . . ?
Ru2 C45 C48 C50 -53.2(17) . . . . ?
Ru2 C45 C44 C43 -58.6(10) . . . . ?
Ru2 C44 C43 C42 -57.8(10) . . . . ?
P1 C17 C16 C11 -1.2(13) . . . . ?
P1 C17 C16 C15 179.9(8) . . . . ?
P1 C17 C18 C19 176.9(10) . . . . ?
P1 C27 C28 C29 179.8(11) . . . . ?
P1 C33 C34 C35 177.4(9) . . . . ?
P2 C60 C61 C62 -174.3(11) . . . . ?
P2 C73 C74 C75 -178.7(10) . . . . ?
P2 C67 C68 C69 -176.6(12) . . . . ?
P2 C67 C72 C71 177.5(11) . . . . ?
C17 P1 C27 C32 155.6(8) . . . . ?
C17 P1 C27 C28 -27.6(11) . . . . ?
C17 P1 C33 C38 -16.8(11) . . . . ?
C17 P1 C33 C34 164.2(9) . . . . ?
C17 C16 C15 C14 -176.1(10) . . . . ?
C17 C16 C15 C20 2.9(16) . . . . ?
C17 C18 C19 C20 3(2) . . . . ?
C46 C47 C42 Ru2 -57.1(10) . . . . ?
C46 C47 C42 C41 175.0(11) . . . . ?
C46 C47 C42 C43 -4.5(17) . . . . ?
C46 C45 C48 C49 92.4(14) . . . . ?
C46 C45 C48 C50 -144.1(13) . . . . ?
C46 C45 C44 Ru2 54.1(9) . . . . ?
C46 C45 C44 C43 -4.5(17) . . . . ?
C5 C4 C3 Ru1 55.3(9) . . . . ?
C5 C4 C3 C2 -1.0(15) . . . . ?
C32 C27 C28 C29 -3.4(19) . . . . ?
C32 C31 C30 C29 -1(2) . . . . ?
C11 C16 C15 C14 5.1(16) . . . . ?
C11 C16 C15 C20 -175.9(10) . . . . ?
C11 C12 C13 C14 -0.5(17) . . . . ?
C11 C12 C13 C26 -176.2(11) . . . . ?
C16 C17 C18 C19 0.0(18) . . . . ?
C16 C11 C12 C13 2.1(16) . . . . ?
C16 C15 C20 C19 -0.3(17) . . . . ?
C16 C15 C20 C21 178.8(12) . . . . ?
C14 C15 C20 C19 178.7(11) . . . . ?
C14 C15 C20 C21 -2.2(18) . . . . ?
C14 C13 C26 C25 4.7(19) . . . . ?
C14 C23 C22 C21 3(2) . . . . ?
C14 C23 C24 C25 2(2) . . . . ?
C15 C14 C13 C12 1.0(17) . . . . ?
C15 C14 C13 C26 176.8(11) . . . . ?
C15 C14 C23 C22 0.3(19) . . . . ?
C15 C14 C23 C24 179.9(13) . . . . ?
C15 C20 C21 C22 6(2) . . . . ?
C12 C11 C16 C17 176.7(10) . . . . ?
C12 C11 C16 C15 -4.5(15) . . . . ?
C12 C13 C26 C25 -179.5(12) . . . . ?
C52 C53 C58 C64 -1(2) . . . . ?
C52 C53 C58 C57 -179.5(14) . . . . ?
C52 C53 C54 C55 -179.2(16) . . . . ?
C4 C5 C6 Ru1 -55.0(8) . . . . ?
C4 C5 C6 C7 2.2(15) . . . . ?
C4 C5 C8 C9 -78.1(12) . . . . ?
C4 C5 C8 C10 157.3(10) . . . . ?
C4 C3 C2 Ru1 56.0(9) . . . . ?
C4 C3 C2 C7 2.0(15) . . . . ?
C4 C3 C2 C1 -177.0(10) . . . . ?
C64 C59 C51 Ru2 -175.6(9) . . . . ?
C64 C59 C51 C52 0.8(16) . . . . ?
C64 C59 C60 P2 173.4(9) . . . . ?
C64 C59 C60 C61 3.9(18) . . . . ?
C64 C58 C57 C66 3(2) . . . . ?
C64 C58 C57 C56 178.4(17) . . . . ?
C64 C63 C65 C66 -6(3) . . . . ?
C6 C5 C4 Ru1 54.4(8) . . . . ?
C6 C5 C4 C3 -1.0(15) . . . . ?
C6 C5 C8 C9 102.9(12) . . . . ?
C6 C5 C8 C10 -21.6(15) . . . . ?
C6 C7 C2 Ru1 -55.2(9) . . . . ?
C6 C7 C2 C3 -0.8(15) . . . . ?
C6 C7 C2 C1 178.1(10) . . . . ?
C78 C73 C74 C75 0.6(18) . . . . ?
C78 C77 C76 C75 0(2) . . . . ?
C59 C64 C58 C53 1(2) . . . . ?
C59 C64 C58 C57 179.9(14) . . . . ?
C59 C64 C63 C62 -4(2) . . . . ?
C59 C64 C63 C65 -178.7(14) . . . . ?
C59 C60 C61 C62 -6(2) . . . . ?
C37 C38 C33 P1 -176.8(9) . . . . ?
C37 C38 C33 C34 2.2(17) . . . . ?
C27 P1 C17 C16 130.7(8) . . . . ?
C27 P1 C17 C18 -46.4(12) . . . . ?
C27 P1 C33 C38 93.1(10) . . . . ?
C27 P1 C33 C34 -85.9(10) . . . . ?
C27 C32 C31 C30 0.5(18) . . . . ?
C27 C28 C29 C30 3(2) . . . . ?
C47 C46 C45 Ru2 56.8(10) . . . . ?
C47 C46 C45 C48 -175.9(11) . . . . ?
C47 C46 C45 C44 3.3(16) . . . . ?
C47 C42 C43 Ru2 -52.1(10) . . . . ?
C47 C42 C43 C44 3.3(17) . . . . ?
C18 C17 C16 C11 176.1(10) . . . . ?
C18 C17 C16 C15 -2.7(16) . . . . ?
C18 C19 C20 C15 -2.6(18) . . . . ?
C18 C19 C20 C21 178.3(12) . . . . ?
C53 C52 C51 Ru2 175.8(9) . . . . ?
C53 C52 C51 C59 -0.5(16) . . . . ?
C53 C58 C57 C66 -177.7(16) . . . . ?
C53 C58 C57 C56 -3(3) . . . . ?
C53 C54 C55 C56 0(3) . . . . ?
C38 C37 C36 C35 2.0(19) . . . . ?
C38 C33 C34 C35 -1.6(17) . . . . ?
C51 C52 C53 C58 0.4(19) . . . . ?
C51 C52 C53 C54 178.0(14) . . . . ?
C51 C59 C60 P2 -6.5(14) . . . . ?
C51 C59 C60 C61 -176.1(11) . . . . ?
C2 C7 C6 Ru1 56.9(9) . . . . ?
C2 C7 C6 C5 -1.3(16) . . . . ?
C33 P1 C17 C16 -121.1(8) . . . . ?
C33 P1 C17 C18 61.8(12) . . . . ?
C33 P1 C27 C32 42.7(10) . . . . ?
C33 P1 C27 C28 -140.6(10) . . . . ?
C8 C5 C4 Ru1 -124.6(9) . . . . ?
C8 C5 C4 C3 179.9(9) . . . . ?
C8 C5 C6 Ru1 124.0(10) . . . . ?
C8 C5 C6 C7 -178.9(9) . . . . ?
C60 P2 C73 C78 4.3(11) . . . . ?
C60 P2 C73 C74 -176.4(9) . . . . ?
C60 P2 C67 C68 -152.7(11) . . . . ?
C60 P2 C67 C72 33.2(11) . . . . ?
C60 C59 C51 Ru2 4.3(14) . . . . ?
C60 C59 C51 C52 -179.3(10) . . . . ?
C60 C61 C62 C63 3(2) . . . . ?
C13 C14 C15 C16 -3.3(16) . . . . ?
C13 C14 C15 C20 177.7(11) . . . . ?
C13 C14 C23 C22 -178.1(12) . . . . ?
C13 C14 C23 C24 1(2) . . . . ?
C13 C26 C25 C24 -1(2) . . . . ?
C73 P2 C60 C59 133.9(9) . . . . ?
C73 P2 C60 C61 -57.0(12) . . . . ?
C73 P2 C67 C68 -38.0(13) . . . . ?
C73 P2 C67 C72 147.9(10) . . . . ?
C73 C78 C77 C76 0.1(19) . . . . ?
C73 C74 C75 C76 -0.4(19) . . . . ?
C67 P2 C60 C59 -114.4(9) . . . . ?
C67 P2 C60 C61 54.7(12) . . . . ?
C67 P2 C73 C78 -105.8(10) . . . . ?
C67 P2 C73 C74 73.5(10) . . . . ?
C67 C68 C69 C70 0(2) . . . . ?
C67 C72 C71 C70 -1(2) . . . . ?
C41 C42 C43 Ru2 128.3(12) . . . . ?
C41 C42 C43 C44 -176.3(11) . . . . ?
C31 C32 C27 P1 178.2(8) . . . . ?
C31 C32 C27 C28 1.4(16) . . . . ?
C31 C30 C29 C28 -1(2) . . . . ?
C19 C20 C21 C22 -175.4(13) . . . . ?
C20 C21 C22 C23 -6(2) . . . . ?
C77 C78 C73 P2 178.8(9) . . . . ?
C77 C78 C73 C74 -0.4(18) . . . . ?
C77 C76 C75 C74 0(2) . . . . ?
C36 C35 C34 C33 1.2(19) . . . . ?
C36 C37 C38 C33 -2.4(18) . . . . ?
C45 C46 C47 Ru2 -57.2(10) . . . . ?
C45 C46 C47 C42 1.2(17) . . . . ?
C45 C44 C43 Ru2 59.0(10) . . . . ?
C45 C44 C43 C42 1.2(18) . . . . ?
C61 C62 C63 C64 2(2) . . . . ?
C61 C62 C63 C65 176.2(16) . . . . ?
C62 C63 C65 C66 179.9(18) . . . . ?
C34 C35 C36 C37 -1(2) . . . . ?
C48 C45 C44 Ru2 -126.7(11) . . . . ?
C48 C45 C44 C43 174.7(11) . . . . ?
C23 C14 C15 C16 178.3(11) . . . . ?
C23 C14 C15 C20 -0.7(17) . . . . ?
C23 C14 C13 C12 179.4(11) . . . . ?
C23 C14 C13 C26 -4.8(18) . . . . ?
C23 C24 C25 C26 -2(3) . . . . ?
C44 C45 C48 C49 -86.7(14) . . . . ?
C44 C45 C48 C50 36.7(18) . . . . ?
C68 C67 C72 C71 3.0(19) . . . . ?
C68 C69 C70 C71 1(2) . . . . ?
C58 C64 C59 C51 -1.1(19) . . . . ?
C58 C64 C59 C60 179.0(12) . . . . ?
C58 C64 C63 C62 178.0(13) . . . . ?
C58 C64 C63 C65 4(2) . . . . ?
C58 C53 C54 C55 -2(3) . . . . ?
C58 C57 C66 C65 -6(3) . . . . ?
C58 C57 C56 C55 1(3) . . . . ?
C63 C64 C59 C51 -178.5(12) . . . . ?
C63 C64 C59 C60 1.6(19) . . . . ?
C63 C64 C58 C53 178.5(13) . . . . ?
C63 C64 C58 C57 -3(2) . . . . ?
C63 C65 C66 C57 7(3) . . . . ?
C72 C67 C68 C69 -3(2) . . . . ?
C72 C71 C70 C69 -1(3) . . . . ?
C22 C23 C24 C25 -178.4(16) . . . . ?
C24 C23 C22 C21 -176.3(15) . . . . ?
C54 C53 C58 C64 -178.2(14) . . . . ?
C54 C53 C58 C57 3(2) . . . . ?
C57 C56 C55 C54 0(4) . . . . ?
C66 C57 C56 C55 176(2) . . . . ?
C56 C57 C66 C65 179(2) . . . . ?

loop_
_smtbx_masks_void_nr
_smtbx_masks_void_average_x
_smtbx_masks_void_average_y
_smtbx_masks_void_average_z
_smtbx_masks_void_volume
_smtbx_masks_void_count_electrons
_smtbx_masks_void_content
1 0.000 -0.682 -0.271 1444.2 296.4 '8 CH2Cl2'
2 0.500 0.000 0.500 17.7 2.8 ?
3 0.500 0.500 0.000 17.7 2.8 ?
